data_4328218
loop_
_publ_author_name
'Roberto Ciganda'
'Mar\'ia A. Garralda'
'Lourdes Ibarlucea'
'Claudio Mendicute-Fierro'
'M. Carmen Torralba'
'M. Rosario Torres'

_publ_contact_author
; 
      Torralba, M. Carmen
      Departamento de Qu\'imica Inorg\'anica I
      Facultad de Ciencias Qu\'imicas 
      Universidad Complutense de Madrid
      28040 Madrid (Spain)
;
_publ_contact_author_email torralba@quim.ucm.es
_publ_contact_author_fax '+34 91 3944352'
_publ_contact_author_phone '+34 91 3944233'
_publ_section_title
;
 Reactions of Hydridoirida-\b-diketones with Amines or with
 2-Aminopyridines: Formation of Hydridoirida-\b-ketoimines, PCN Terdentate
 Ligands, and Acyl Decarbonylation
;
_journal_name_full 'Inorganic Chemistry'
_journal_page_first 1760
_journal_page_last 1768
_journal_paper_doi 10.1021/ic202065d
_journal_volume 51
_journal_year 2012
_chemical_formula_sum 'C40 H35 Cl Ir N O2 P2'
_chemical_formula_weight 851.28
_chemical_name_systematic
; 
 ? 
;
_space_group_IT_number 15
_symmetry_cell_setting monoclinic
_symmetry_space_group_name_Hall '-C 2yc'
_symmetry_space_group_name_H-M 'C 1 2/c 1'
_atom_sites_solution_hydrogens geom
_atom_sites_solution_primary direct
_atom_sites_solution_secondary difmap
_audit_creation_method SHELXL-97
_cell_angle_alpha 90.00
_cell_angle_beta 123.279(2)
_cell_angle_gamma 90.00
_cell_formula_units_Z 8
_cell_length_a 26.411(3)
_cell_length_b 19.349(2)
_cell_length_c 19.978(2)
_cell_measurement_reflns_used 9327
_cell_measurement_temperature 296(2)
_cell_measurement_theta_max 25.93
_cell_measurement_theta_min 2.16
_cell_volume 8535.1(16)
_computing_cell_refinement 'Bruker SMART'
_computing_data_collection 'Bruker SMART'
_computing_data_reduction 'Bruker SAINT'
_computing_molecular_graphics 'Bruker SHELXTL'
_computing_publication_material 'Bruker SHELXTL'
_computing_structure_refinement 'SHELXL-97 (Sheldrick, 1997)'
_computing_structure_solution 'SHELXS-97 (Sheldrick, 1990)'
_diffrn_ambient_temperature 296(2)
_diffrn_measured_fraction_theta_full 0.997
_diffrn_measured_fraction_theta_max 0.997
_diffrn_measurement_device_type 'CCD area detector'
_diffrn_measurement_method 'phi and omega scans'
_diffrn_radiation_monochromator graphite
_diffrn_radiation_source 'fine-focus sealed tube'
_diffrn_radiation_type MoK\a
_diffrn_radiation_wavelength 0.71073
_diffrn_reflns_av_R_equivalents 0.0393
_diffrn_reflns_av_sigmaI/netI 0.0407
_diffrn_reflns_limit_h_max 23
_diffrn_reflns_limit_h_min -32
_diffrn_reflns_limit_k_max 24
_diffrn_reflns_limit_k_min -23
_diffrn_reflns_limit_l_max 24
_diffrn_reflns_limit_l_min -24
_diffrn_reflns_number 35824
_diffrn_reflns_theta_full 26.37
_diffrn_reflns_theta_max 26.37
_diffrn_reflns_theta_min 1.40
_exptl_absorpt_coefficient_mu 3.296
_exptl_absorpt_correction_T_max 0.6206
_exptl_absorpt_correction_T_min 0.4588
_exptl_absorpt_correction_type multi-scan
_exptl_absorpt_process_details SADABS
_exptl_crystal_colour yellow
_exptl_crystal_density_diffrn 1.325
_exptl_crystal_description prismatic
_exptl_crystal_F_000 3376
_exptl_crystal_size_max 0.28
_exptl_crystal_size_mid 0.18
_exptl_crystal_size_min 0.16
_refine_diff_density_max 1.867
_refine_diff_density_min -0.794
_refine_diff_density_rms 0.231
_refine_ls_extinction_method none
_refine_ls_goodness_of_fit_ref 1.052
_refine_ls_hydrogen_treatment constr
_refine_ls_matrix_type full
_refine_ls_number_parameters 424
_refine_ls_number_reflns 8706
_refine_ls_number_restraints 0
_refine_ls_restrained_S_all 1.052
_refine_ls_R_factor_all 0.0892
_refine_ls_R_factor_gt 0.0473
_refine_ls_shift/su_max 0.002
_refine_ls_shift/su_mean 0.000
_refine_ls_structure_factor_coef Fsqd
_refine_ls_weighting_details 'calc w=1/[\s^2^(Fo^2^)+(0.1737P)^2^+39.7154P] where P=(Fo^2^+2Fc^2^)/3'
_refine_ls_weighting_scheme calc
_refine_ls_wR_factor_gt 0.1768
_refine_ls_wR_factor_ref 0.2568
_reflns_number_gt 5768
_reflns_number_total 8706
_reflns_threshold_expression >2sigma(I)
_cod_data_source_file ic202065d_si_001_2.cif
_cod_data_source_block '[C40H35ClNO2P2Ir](compound9)'
_cod_original_cell_volume 8534.9(15)
_cod_database_code 4328218

loop_
_symmetry_equiv_pos_as_xyz
'x, y, z'
'-x, y, -z+1/2'
'x+1/2, y+1/2, z'
'-x+1/2, y+1/2, -z+1/2'
'-x, -y, -z'
'x, -y, z-1/2'
'-x+1/2, -y+1/2, -z'
'x+1/2, -y+1/2, z-1/2'

loop_
_atom_site_label
_atom_site_type_symbol
_atom_site_fract_x
_atom_site_fract_y
_atom_site_fract_z
_atom_site_U_iso_or_equiv
_atom_site_adp_type
_atom_site_occupancy
_atom_site_symmetry_multiplicity
_atom_site_calc_flag
_atom_site_refinement_flags
C1 C 0.2743(4) 0.7849(5) 0.3564(5) 0.042(2) Uani 1 1 d .
C2 C 0.2933(4) 0.8603(5) 0.3622(5) 0.046(2) Uani 1 1 d .
C3 C 0.2764(5) 0.8986(5) 0.2960(6) 0.049(2) Uani 1 1 d .
C4 C 0.2962(5) 0.9662(5) 0.3043(7) 0.065(3) Uani 1 1 d .
H4 H 0.2865 0.9913 0.2591 0.078 Uiso 1 1 calc R
C5 C 0.3294(6) 0.9965(7) 0.3775(8) 0.079(4) Uani 1 1 d .
H5 H 0.3407 1.0426 0.3819 0.095 Uiso 1 1 calc R
C6 C 0.3464(7) 0.9587(7) 0.4454(8) 0.090(5) Uani 1 1 d .
H6 H 0.3699 0.9789 0.4958 0.108 Uiso 1 1 calc R
C7 C 0.3275(5) 0.8886(6) 0.4377(7) 0.064(3) Uani 1 1 d .
H7 H 0.3381 0.8625 0.4827 0.077 Uiso 1 1 calc R
C8 C 0.2756(5) 0.8597(6) 0.1546(7) 0.054(3) Uani 1 1 d .
C9 C 0.3363(7) 0.8775(6) 0.1968(9) 0.078(4) Uani 1 1 d .
H9 H 0.3569 0.8882 0.2510 0.094 Uiso 1 1 calc R
C10 C 0.3666(9) 0.8791(9) 0.1563(12) 0.101(5) Uani 1 1 d .
H10 H 0.4074 0.8911 0.1846 0.121 Uiso 1 1 calc R
C11 C 0.3390(14) 0.8643(12) 0.0809(15) 0.136(8) Uani 1 1 d .
H11 H 0.3600 0.8643 0.0558 0.164 Uiso 1 1 calc R
C12 C 0.2759(14) 0.8479(16) 0.0367(13) 0.165(11) Uani 1 1 d .
H12 H 0.2555 0.8385 -0.0178 0.198 Uiso 1 1 calc R
C13 C 0.2462(8) 0.8459(10) 0.0730(8) 0.112(6) Uani 1 1 d .
H13 H 0.2052 0.8352 0.0436 0.134 Uiso 1 1 calc R
C14 C 0.1654(5) 0.9033(5) 0.1295(6) 0.049(2) Uani 1 1 d .
C15 C 0.1665(6) 0.9746(6) 0.1217(8) 0.085(4) Uani 1 1 d .
H15 H 0.2009 0.9990 0.1594 0.101 Uiso 1 1 calc R
C16 C 0.1190(7) 1.0097(7) 0.0611(10) 0.109(6) Uani 1 1 d .
H16 H 0.1220 1.0568 0.0547 0.130 Uiso 1 1 calc R
C17 C 0.0659(7) 0.9744(8) 0.0087(9) 0.096(5) Uani 1 1 d .
H17 H 0.0324 0.9984 -0.0317 0.116 Uiso 1 1 calc R
C18 C 0.0624(7) 0.9050(8) 0.0161(8) 0.099(5) Uani 1 1 d .
H18 H 0.0265 0.8814 -0.0184 0.119 Uiso 1 1 calc R
C19 C 0.1135(6) 0.8694(6) 0.0761(7) 0.076(4) Uani 1 1 d .
H19 H 0.1119 0.8216 0.0795 0.091 Uiso 1 1 calc R
C20 C 0.2153(5) 0.6535(5) 0.2964(6) 0.052(3) Uani 1 1 d .
C21 C 0.1656(5) 0.6444(5) 0.3122(6) 0.049(3) Uani 1 1 d .
C22 C 0.1282(5) 0.6988(5) 0.3014(5) 0.047(2) Uani 1 1 d .
C23 C 0.0843(5) 0.6926(6) 0.3168(6) 0.056(3) Uani 1 1 d .
H23 H 0.0607 0.7305 0.3117 0.067 Uiso 1 1 calc R
C24 C 0.0751(6) 0.6290(7) 0.3403(7) 0.070(3) Uani 1 1 d .
H24 H 0.0447 0.6240 0.3500 0.084 Uiso 1 1 calc R
C25 C 0.1096(6) 0.5743(6) 0.3491(7) 0.070(3) Uani 1 1 d .
H25 H 0.1016 0.5317 0.3629 0.084 Uiso 1 1 calc R
C26 C 0.1562(6) 0.5798(6) 0.3382(6) 0.061(3) Uani 1 1 d .
H26 H 0.1813 0.5422 0.3476 0.073 Uiso 1 1 calc R
C27 C 0.0628(5) 0.7945(5) 0.1777(6) 0.055(3) Uani 1 1 d .
C28 C 0.0328(6) 0.7453(6) 0.1146(9) 0.069(4) Uani 1 1 d .
H28 H 0.0545 0.7077 0.1141 0.083 Uiso 1 1 calc R
C29 C -0.0257(6) 0.7515(7) 0.0561(9) 0.077(4) Uani 1 1 d .
H29 H -0.0437 0.7187 0.0155 0.092 Uiso 1 1 calc R
C30 C -0.0598(6) 0.8064(7) 0.0554(7) 0.075(4) Uani 1 1 d .
H30 H -0.1005 0.8104 0.0145 0.090 Uiso 1 1 calc R
C31 C -0.0320(5) 0.8566(7) 0.1175(7) 0.076(4) Uani 1 1 d .
H31 H -0.0541 0.8937 0.1183 0.091 Uiso 1 1 calc R
C32 C 0.0292(5) 0.8486(5) 0.1772(6) 0.062(3) Uani 1 1 d .
H32 H 0.0479 0.8812 0.2180 0.075 Uiso 1 1 calc R
C33 C 0.1598(4) 0.8450(5) 0.3321(6) 0.046(2) Uani 1 1 d .
C34 C 0.1588(5) 0.9136(5) 0.3104(7) 0.054(3) Uani 1 1 d .
H34 H 0.1463 0.9245 0.2581 0.065 Uiso 1 1 calc R
C35 C 0.1764(5) 0.9655(6) 0.3662(8) 0.067(3) Uani 1 1 d .
H35 H 0.1751 1.0114 0.3513 0.081 Uiso 1 1 calc R
C36 C 0.1963(6) 0.9493(6) 0.4461(8) 0.072(3) Uani 1 1 d .
H36 H 0.2087 0.9843 0.4838 0.087 Uiso 1 1 calc R
C37 C 0.1973(5) 0.8835(6) 0.4674(6) 0.063(3) Uani 1 1 d .
H37 H 0.2102 0.8732 0.5200 0.076 Uiso 1 1 calc R
C38 C 0.1792(4) 0.8299(5) 0.4117(6) 0.053(2) Uani 1 1 d .
H38 H 0.1801 0.7844 0.4272 0.063 Uiso 1 1 calc R
C39 C 0.3576(6) 0.7148(10) 0.3191(8) 0.100(5) Uani 1 1 d .
H39A H 0.3867 0.6946 0.3104 0.150 Uiso 1 1 calc R
H39B H 0.3657 0.7000 0.3700 0.150 Uiso 1 1 calc R
H39C H 0.3603 0.7643 0.3186 0.150 Uiso 1 1 calc R
C40 C 0.2962(7) 0.6779(12) 0.1849(10) 0.133(9) Uani 1 1 d .
H40A H 0.3219 0.7102 0.1807 0.199 Uiso 1 1 calc R
H40B H 0.2556 0.6819 0.1386 0.199 Uiso 1 1 calc R
H40C H 0.3108 0.6318 0.1882 0.199 Uiso 1 1 calc R
Cl Cl 0.15435(14) 0.69015(14) 0.11025(15) 0.0672(8) Uani 1 1 d .
Ir Ir 0.218279(17) 0.745024(17) 0.24587(2) 0.04224(19) Uani 1 1 d .
N1 N 0.2966(4) 0.6928(5) 0.2553(6) 0.067(3) Uani 1 1 d .
H1 H 0.2791 0.6462 0.2442 0.050 Uiso 1 1 d .
O1 O 0.2959(4) 0.7516(3) 0.4182(5) 0.056(2) Uani 1 1 d .
O2 O 0.2495(4) 0.6048(4) 0.3121(5) 0.067(2) Uani 1 1 d .
P1 P 0.23163(12) 0.85194(12) 0.20059(15) 0.0477(6) Uani 1 1 d .
P2 P 0.14147(11) 0.77621(13) 0.26013(14) 0.0434(6) Uani 1 1 d .

loop_
_atom_site_aniso_label
_atom_site_aniso_U_11
_atom_site_aniso_U_22
_atom_site_aniso_U_33
_atom_site_aniso_U_23
_atom_site_aniso_U_13
_atom_site_aniso_U_12
C1 0.044(5) 0.034(5) 0.034(4) -0.005(4) 0.012(4) -0.002(4)
C2 0.042(5) 0.041(5) 0.039(5) -0.002(4) 0.013(4) -0.005(4)
C3 0.057(6) 0.036(5) 0.048(5) 0.000(4) 0.025(5) -0.004(4)
C4 0.082(8) 0.044(6) 0.057(6) 0.005(5) 0.030(6) -0.012(5)
C5 0.098(10) 0.053(7) 0.064(8) -0.011(6) 0.031(7) -0.025(7)
C6 0.105(11) 0.066(8) 0.062(8) -0.018(6) 0.023(7) -0.027(8)
C7 0.060(7) 0.066(7) 0.051(6) -0.007(5) 0.021(5) -0.018(6)
C8 0.059(7) 0.052(6) 0.055(6) 0.005(5) 0.034(6) 0.013(5)
C9 0.094(10) 0.056(7) 0.100(10) 0.004(7) 0.063(9) 0.002(7)
C10 0.122(14) 0.093(12) 0.127(14) 0.011(10) 0.094(13) 0.001(10)
C11 0.19(2) 0.157(19) 0.130(18) 0.034(15) 0.131(19) 0.043(18)
C12 0.20(2) 0.24(3) 0.084(13) 0.030(17) 0.096(17) 0.08(2)
C13 0.123(13) 0.165(18) 0.057(8) -0.014(9) 0.055(9) 0.002(12)
C14 0.054(6) 0.036(5) 0.047(5) 0.010(4) 0.022(5) 0.006(4)
C15 0.082(9) 0.047(7) 0.083(9) 0.010(6) 0.019(7) -0.004(6)
C16 0.090(11) 0.051(8) 0.119(13) 0.023(8) 0.015(10) 0.010(7)
C17 0.097(11) 0.082(10) 0.084(9) 0.040(8) 0.033(9) 0.030(9)
C18 0.075(9) 0.089(11) 0.078(9) 0.026(8) 0.007(7) 0.008(8)
C19 0.074(8) 0.052(7) 0.061(7) 0.012(5) 0.012(6) -0.006(6)
C20 0.056(6) 0.037(5) 0.053(6) -0.003(4) 0.022(5) 0.001(4)
C21 0.056(6) 0.030(5) 0.039(5) 0.001(4) 0.013(5) 0.000(4)
C22 0.058(6) 0.037(5) 0.035(5) 0.009(4) 0.019(4) 0.001(4)
C23 0.056(6) 0.050(6) 0.055(6) 0.002(5) 0.027(5) -0.006(5)
C24 0.075(8) 0.068(8) 0.066(7) -0.002(6) 0.038(7) -0.014(6)
C25 0.092(9) 0.047(6) 0.067(7) 0.001(5) 0.041(7) -0.015(6)
C26 0.077(8) 0.039(5) 0.054(6) 0.000(4) 0.027(6) -0.004(5)
C27 0.052(6) 0.046(6) 0.041(5) 0.004(4) 0.010(5) -0.003(5)
C28 0.057(8) 0.067(8) 0.067(9) -0.012(5) 0.023(7) -0.004(5)
C29 0.049(8) 0.108(13) 0.052(7) -0.018(6) 0.014(6) -0.004(6)
C30 0.050(7) 0.095(10) 0.046(6) 0.011(6) 0.005(5) -0.006(7)
C31 0.060(7) 0.080(9) 0.066(7) 0.024(6) 0.021(6) 0.025(6)
C32 0.052(6) 0.048(6) 0.054(6) 0.002(5) 0.009(5) 0.004(5)
C33 0.041(5) 0.039(5) 0.046(5) -0.006(4) 0.016(4) -0.005(4)
C34 0.062(7) 0.036(5) 0.060(6) -0.004(4) 0.029(5) 0.002(5)
C35 0.078(8) 0.037(6) 0.087(8) -0.006(5) 0.045(7) -0.004(5)
C36 0.080(9) 0.056(7) 0.074(8) -0.027(6) 0.038(7) -0.017(6)
C37 0.063(7) 0.068(7) 0.048(6) -0.014(5) 0.023(5) -0.013(6)
C38 0.046(6) 0.045(5) 0.050(6) 0.000(4) 0.016(5) -0.005(4)
C39 0.062(9) 0.145(15) 0.065(8) -0.002(9) 0.018(7) 0.048(10)
C40 0.078(11) 0.21(2) 0.092(11) -0.071(13) 0.034(9) 0.016(12)
Cl 0.0763(19) 0.0522(15) 0.0474(14) -0.0129(11) 0.0175(13) 0.0006(13)
Ir 0.0459(3) 0.0320(2) 0.0356(3) 0.00082(12) 0.0139(2) 0.00260(13)
N1 0.065(6) 0.053(6) 0.075(7) 0.008(4) 0.033(5) 0.009(5)
O1 0.058(5) 0.046(4) 0.036(4) 0.009(3) 0.009(4) 0.002(3)
O2 0.078(6) 0.035(4) 0.089(6) 0.016(4) 0.047(5) 0.019(4)
P1 0.0560(16) 0.0358(12) 0.0401(13) 0.0021(9) 0.0192(12) 0.0004(11)
P2 0.0437(14) 0.0330(12) 0.0398(12) 0.0004(9) 0.0141(11) 0.0018(10)

loop_
_atom_type_symbol
_atom_type_description
_atom_type_scat_dispersion_real
_atom_type_scat_dispersion_imag
_atom_type_scat_source
C C 0.0033 0.0016 'International Tables Vol C Tables 4.2.6.8 and 6.1.1.4'
H H 0.0000 0.0000 'International Tables Vol C Tables 4.2.6.8 and 6.1.1.4'
N N 0.0061 0.0033 'International Tables Vol C Tables 4.2.6.8 and 6.1.1.4'
O O 0.0106 0.0060 'International Tables Vol C Tables 4.2.6.8 and 6.1.1.4'
P P 0.1023 0.0942 'International Tables Vol C Tables 4.2.6.8 and 6.1.1.4'
Cl Cl 0.1484 0.1585 'International Tables Vol C Tables 4.2.6.8 and 6.1.1.4'
Ir Ir -1.4442 7.9887 'International Tables Vol C Tables 4.2.6.8 and 6.1.1.4'

loop_
_geom_angle_atom_site_label_1
_geom_angle_atom_site_label_2
_geom_angle_atom_site_label_3
_geom_angle
O1 C1 C2 118.4(8)
O1 C1 Ir 124.1(7)
C2 C1 Ir 117.5(6)
C3 C2 C7 121.1(10)
C3 C2 C1 121.8(8)
C7 C2 C1 117.1(9)
C2 C3 C4 119.7(9)
C2 C3 P1 115.0(7)
C4 C3 P1 125.2(8)
C5 C4 C3 121.1(11)
C5 C4 H4 119.4
C3 C4 H4 119.4
C4 C5 C6 119.9(11)
C4 C5 H5 120.1
C6 C5 H5 120.1
C5 C6 C7 119.5(11)
C5 C6 H6 120.3
C7 C6 H6 120.3
C2 C7 C6 118.6(11)
C2 C7 H7 120.7
C6 C7 H7 120.7
C9 C8 C13 118.4(13)
C9 C8 P1 123.6(9)
C13 C8 P1 118.0(11)
C8 C9 C10 119.1(14)
C8 C9 H9 120.4
C10 C9 H9 120.4
C11 C10 C9 121.7(19)
C11 C10 H10 119.1
C9 C10 H10 119.1
C10 C11 C12 119.2(19)
C10 C11 H11 120.4
C12 C11 H11 120.4
C11 C12 C13 120(2)
C11 C12 H12 119.8
C13 C12 H12 119.8
C8 C13 C12 121(2)
C8 C13 H13 119.5
C12 C13 H13 119.5
C19 C14 C15 117.8(10)
C19 C14 P1 118.1(8)
C15 C14 P1 123.8(9)
C16 C15 C14 122.0(13)
C16 C15 H15 119.0
C14 C15 H15 119.0
C15 C16 C17 119.2(13)
C15 C16 H16 120.4
C17 C16 H16 120.4
C18 C17 C16 120.3(13)
C18 C17 H17 119.8
C16 C17 H17 119.8
C17 C18 C19 119.2(14)
C17 C18 H18 120.4
C19 C18 H18 120.4
C14 C19 C18 121.3(12)
C14 C19 H19 119.4
C18 C19 H19 119.4
O2 C20 C21 117.4(9)
O2 C20 Ir 124.5(9)
C21 C20 Ir 118.1(7)
C22 C21 C26 118.1(11)
C22 C21 C20 120.5(9)
C26 C21 C20 121.4(10)
C23 C22 C21 121.8(10)
C23 C22 P2 124.8(8)
C21 C22 P2 113.3(8)
C22 C23 C24 118.9(11)
C22 C23 H23 120.5
C24 C23 H23 120.5
C25 C24 C23 120.8(13)
C25 C24 H24 119.6
C23 C24 H24 119.6
C24 C25 C26 121.6(11)
C24 C25 H25 119.2
C26 C25 H25 119.2
C25 C26 C21 118.6(11)
C25 C26 H26 120.7
C21 C26 H26 120.7
C32 C27 C28 117.5(10)
C32 C27 P2 124.1(8)
C28 C27 P2 118.0(9)
C29 C28 C27 122.0(12)
C29 C28 H28 119.0
C27 C28 H28 119.0
C28 C29 C30 120.7(12)
C28 C29 H29 119.7
C30 C29 H29 119.7
C29 C30 C31 119.5(11)
C29 C30 H30 120.3
C31 C30 H30 120.3
C32 C31 C30 118.1(12)
C32 C31 H31 120.9
C30 C31 H31 120.9
C27 C32 C31 122.3(11)
C27 C32 H32 118.9
C31 C32 H32 118.9
C38 C33 C34 118.9(9)
C38 C33 P2 121.0(8)
C34 C33 P2 120.0(8)
C35 C34 C33 120.1(11)
C35 C34 H34 119.9
C33 C34 H34 119.9
C34 C35 C36 120.2(10)
C34 C35 H35 119.9
C36 C35 H35 119.9
C37 C36 C35 120.1(10)
C37 C36 H36 120.0
C35 C36 H36 120.0
C36 C37 C38 120.8(11)
C36 C37 H37 119.6
C38 C37 H37 119.6
C33 C38 C37 119.9(10)
C33 C38 H38 120.1
C37 C38 H38 120.1
N1 C39 H39A 109.5
N1 C39 H39B 109.5
H39A C39 H39B 109.5
N1 C39 H39C 109.5
H39A C39 H39C 109.5
H39B C39 H39C 109.5
N1 C40 H40A 109.5
N1 C40 H40B 109.5
H40A C40 H40B 109.5
N1 C40 H40C 109.5
H40A C40 H40C 109.5
H40B C40 H40C 109.5
C1 Ir C20 89.7(4)
C1 Ir N1 89.5(4)
C20 Ir N1 81.4(4)
C1 Ir P2 86.0(3)
C20 Ir P2 83.7(3)
N1 Ir P2 164.5(3)
C1 Ir P1 84.9(3)
C20 Ir P1 174.0(3)
N1 Ir P1 96.0(3)
P2 Ir P1 98.41(9)
C1 Ir Cl 176.1(3)
C20 Ir Cl 88.9(3)
N1 Ir Cl 86.7(3)
P2 Ir Cl 97.42(10)
P1 Ir Cl 96.34(9)
C40 N1 C39 108.8(12)
C40 N1 Ir 120.4(9)
C39 N1 Ir 118.2(8)
C40 N1 H1 81.0
C39 N1 H1 128.3
Ir N1 H1 95.7
C14 P1 C8 99.5(5)
C14 P1 C3 109.6(5)
C8 P1 C3 104.7(5)
C14 P1 Ir 119.6(3)
C8 P1 Ir 122.1(4)
C3 P1 Ir 100.4(3)
C33 P2 C22 106.0(5)
C33 P2 C27 104.3(5)
C22 P2 C27 99.1(5)
C33 P2 Ir 115.0(4)
C22 P2 Ir 104.1(4)
C27 P2 Ir 125.7(4)

loop_
_geom_bond_atom_site_label_1
_geom_bond_atom_site_label_2
_geom_bond_distance
C1 O1 1.220(11)
C1 C2 1.527(12)
C1 Ir 2.018(8)
C2 C3 1.362(13)
C2 C7 1.376(13)
C3 C4 1.384(13)
C3 P1 1.836(10)
C4 C5 1.357(16)
C4 H4 0.9300
C5 C6 1.382(18)
C5 H5 0.9300
C6 C7 1.424(16)
C6 H6 0.9300
C7 H7 0.9300
C8 C9 1.384(17)
C8 C13 1.393(17)
C8 P1 1.840(12)
C9 C10 1.415(19)
C9 H9 0.9300
C10 C11 1.30(3)
C10 H10 0.9300
C11 C12 1.43(3)
C11 H11 0.9300
C12 C13 1.33(2)
C12 H12 0.9300
C13 H13 0.9300
C14 C19 1.356(15)
C14 C15 1.391(15)
C14 P1 1.827(9)
C15 C16 1.355(18)
C15 H15 0.9300
C16 C17 1.38(2)
C16 H16 0.9300
C17 C18 1.36(2)
C17 H17 0.9300
C18 C19 1.400(16)
C18 H18 0.9300
C19 H19 0.9300
C20 O2 1.223(12)
C20 C21 1.517(16)
C20 Ir 2.061(10)
C21 C22 1.378(14)
C21 C26 1.429(14)
C22 C23 1.359(15)
C22 P2 1.834(10)
C23 C24 1.385(16)
C23 H23 0.9300
C24 C25 1.344(18)
C24 H24 0.9300
C25 C26 1.365(17)
C25 H25 0.9300
C26 H26 0.9300
C27 C32 1.368(15)
C27 C28 1.423(16)
C27 P2 1.844(10)
C28 C29 1.34(2)
C28 H28 0.9300
C29 C30 1.387(18)
C29 H29 0.9300
C30 C31 1.422(18)
C30 H30 0.9300
C31 C32 1.395(15)
C31 H31 0.9300
C32 H32 0.9300
C33 C38 1.407(14)
C33 C34 1.393(14)
C33 P2 1.820(10)
C34 C35 1.378(14)
C34 H34 0.9300
C35 C36 1.416(17)
C35 H35 0.9300
C36 C37 1.337(16)
C36 H36 0.9300
C37 C38 1.400(14)
C37 H37 0.9300
C38 H38 0.9300
C39 N1 1.466(17)
C39 H39A 0.9600
C39 H39B 0.9600
C39 H39C 0.9600
C40 N1 1.431(17)
C40 H40A 0.9600
C40 H40B 0.9600
C40 H40C 0.9600
Cl Ir 2.510(2)
Ir N1 2.214(10)
Ir P2 2.279(3)
Ir P1 2.361(3)
N1 H1 0.9813

loop_
_geom_hbond_atom_site_label_D
_geom_hbond_atom_site_label_H
_geom_hbond_atom_site_label_A
_geom_hbond_distance_DH
_geom_hbond_distance_HA
_geom_hbond_distance_DA
_geom_hbond_angle_DHA
N1 H1 O2 0.98 2.06 2.697(13) 120.5

loop_
_geom_torsion_atom_site_label_1
_geom_torsion_atom_site_label_2
_geom_torsion_atom_site_label_3
_geom_torsion_atom_site_label_4
_geom_torsion
O1 C1 C2 C3 172.8(11)
Ir C1 C2 C3 -3.9(14)
O1 C1 C2 C7 -8.4(15)
Ir C1 C2 C7 174.9(8)
C7 C2 C3 C4 3.0(18)
C1 C2 C3 C4 -178.2(10)
C7 C2 C3 P1 179.4(9)
C1 C2 C3 P1 -1.9(14)
C2 C3 C4 C5 -3.7(19)
P1 C3 C4 C5 -179.7(11)
C3 C4 C5 C6 3(2)
C4 C5 C6 C7 -1(2)
C3 C2 C7 C6 -1.6(18)
C1 C2 C7 C6 179.6(11)
C5 C6 C7 C2 1(2)
C13 C8 C9 C10 -1.7(19)
P1 C8 C9 C10 177.3(11)
C8 C9 C10 C11 0(3)
C9 C10 C11 C12 2(3)
C10 C11 C12 C13 -2(4)
C9 C8 C13 C12 2(3)
P1 C8 C13 C12 -177.3(18)
C11 C12 C13 C8 0(4)
C19 C14 C15 C16 -3(2)
P1 C14 C15 C16 170.5(14)
C14 C15 C16 C17 5(3)
C15 C16 C17 C18 -3(3)
C16 C17 C18 C19 -1(3)
C15 C14 C19 C18 -1(2)
P1 C14 C19 C18 -175.1(12)
C17 C18 C19 C14 3(2)
O2 C20 C21 C22 175.3(9)
Ir C20 C21 C22 -7.2(12)
O2 C20 C21 C26 -4.9(15)
Ir C20 C21 C26 172.6(7)
C26 C21 C22 C23 1.7(15)
C20 C21 C22 C23 -178.5(9)
C26 C21 C22 P2 -175.3(7)
C20 C21 C22 P2 4.6(12)
C21 C22 C23 C24 -3.1(15)
P2 C22 C23 C24 173.4(8)
C22 C23 C24 C25 1.1(17)
C23 C24 C25 C26 2.5(19)
C24 C25 C26 C21 -3.9(18)
C22 C21 C26 C25 1.8(15)
C20 C21 C26 C25 -178.0(10)
C32 C27 C28 C29 1(2)
P2 C27 C28 C29 174.3(12)
C27 C28 C29 C30 -1(2)
C28 C29 C30 C31 0(2)
C29 C30 C31 C32 0(2)
C28 C27 C32 C31 -0.4(18)
P2 C27 C32 C31 -173.4(10)
C30 C31 C32 C27 -0.2(19)
C38 C33 C34 C35 -0.3(17)
P2 C33 C34 C35 -175.9(9)
C33 C34 C35 C36 0.9(18)
C34 C35 C36 C37 -1(2)
C35 C36 C37 C38 0(2)
C34 C33 C38 C37 -0.2(16)
P2 C33 C38 C37 175.4(8)
C36 C37 C38 C33 0.1(18)
O1 C1 Ir C20 6.8(10)
C2 C1 Ir C20 -176.8(8)
O1 C1 Ir N1 -74.6(10)
C2 C1 Ir N1 101.8(8)
O1 C1 Ir P2 90.5(9)
C2 C1 Ir P2 -93.1(7)
O1 C1 Ir P1 -170.7(10)
C2 C1 Ir P1 5.8(7)
O1 C1 Ir Cl -62(5)
C2 C1 Ir Cl 114(4)
O2 C20 Ir C1 -91.5(10)
C21 C20 Ir C1 91.1(8)
O2 C20 Ir N1 -2.0(9)
C21 C20 Ir N1 -179.3(8)
O2 C20 Ir P2 -177.6(9)
C21 C20 Ir P2 5.1(7)
O2 C20 Ir P1 -67(3)
C21 C20 Ir P1 116(3)
O2 C20 Ir Cl 84.9(9)
C21 C20 Ir Cl -92.5(7)
C1 Ir N1 C40 -152.1(13)
C20 Ir N1 C40 118.2(13)
P2 Ir N1 C40 134.9(13)
P1 Ir N1 C40 -67.3(13)
Cl Ir N1 C40 28.8(13)
C1 Ir N1 C39 -14.5(11)
C20 Ir N1 C39 -104.2(11)
P2 Ir N1 C39 -87.5(14)
P1 Ir N1 C39 70.3(11)
Cl Ir N1 C39 166.4(11)
C19 C14 P1 C8 104.1(10)
C15 C14 P1 C8 -69.6(12)
C19 C14 P1 C3 -146.5(10)
C15 C14 P1 C3 39.8(13)
C19 C14 P1 Ir -31.5(11)
C15 C14 P1 Ir 154.8(10)
C9 C8 P1 C14 131.3(10)
C13 C8 P1 C14 -49.7(12)
C9 C8 P1 C3 18.0(11)
C13 C8 P1 C3 -163.0(11)
C9 C8 P1 Ir -94.6(10)
C13 C8 P1 Ir 84.4(12)
C2 C3 P1 C14 132.2(9)
C4 C3 P1 C14 -51.7(12)
C2 C3 P1 C8 -121.9(9)
C4 C3 P1 C8 54.2(11)
C2 C3 P1 Ir 5.4(9)
C4 C3 P1 Ir -178.5(10)
C1 Ir P1 C14 -125.4(5)
C20 Ir P1 C14 -150(3)
N1 Ir P1 C14 145.7(5)
P2 Ir P1 C14 -40.2(4)
Cl Ir P1 C14 58.3(4)
C1 Ir P1 C8 109.2(5)
C20 Ir P1 C8 84(3)
N1 Ir P1 C8 20.3(5)
P2 Ir P1 C8 -165.6(4)
Cl Ir P1 C8 -67.1(4)
C1 Ir P1 C3 -5.6(5)
C20 Ir P1 C3 -31(3)
N1 Ir P1 C3 -94.5(4)
P2 Ir P1 C3 79.6(4)
Cl Ir P1 C3 178.1(4)
C38 C33 P2 C22 19.2(10)
C34 C33 P2 C22 -165.3(9)
C38 C33 P2 C27 123.2(9)
C34 C33 P2 C27 -61.2(10)
C38 C33 P2 Ir -95.2(9)
C34 C33 P2 Ir 80.3(9)
C23 C22 P2 C33 61.1(9)
C21 C22 P2 C33 -122.1(8)
C23 C22 P2 C27 -46.8(10)
C21 C22 P2 C27 130.1(8)
C23 C22 P2 Ir -177.2(8)
C21 C22 P2 Ir -0.4(7)
C32 C27 P2 C33 -0.9(11)
C28 C27 P2 C33 -173.9(10)
C32 C27 P2 C22 108.3(10)
C28 C27 P2 C22 -64.6(11)
C32 C27 P2 Ir -137.0(9)
C28 C27 P2 Ir 50.1(11)
C1 Ir P2 C33 23.0(4)
C20 Ir P2 C33 113.1(5)
N1 Ir P2 C33 96.5(11)
P1 Ir P2 C33 -61.2(4)
Cl Ir P2 C33 -158.8(4)
C1 Ir P2 C22 -92.6(4)
C20 Ir P2 C22 -2.4(4)
N1 Ir P2 C22 -19.0(11)
P1 Ir P2 C22 -176.8(3)
Cl Ir P2 C22 85.7(3)
C1 Ir P2 C27 155.1(5)
C20 Ir P2 C27 -114.8(5)
N1 Ir P2 C27 -131.4(11)
P1 Ir P2 C27 70.9(4)
Cl Ir P2 C27 -26.7(4)
